data_4342888
loop_
_publ_author_name
'Leich, Valeri'
'Spaniol, Thomas P.'
'Okuda, Jun'

_publ_section_title
;
 Formation of a Cationic Calcium Hydride Cluster with a &quot;Naked&quot;
 Triphenylsilyl Anion by Hydrogenolysis of Bis(triphenylsilyl)calcium.
;
_journal_issue 10
_journal_name_full 'Inorganic chemistry'
_journal_page_first 4927
_journal_page_last 4933
_journal_paper_doi 10.1021/acs.inorgchem.5b00527
_journal_volume 54
_journal_year 2015
_chemical_formula_moiety 'C33 H77 Ca3 N12, C18 H15 Si, 2(C4 H8 O)'
_chemical_formula_sum 'C59 H108 Ca3 N12 O2 Si'
_chemical_formula_weight 1165.90
_chemical_name_systematic
;
 ?
;
_space_group_crystal_system trigonal
_space_group_IT_number 159
_space_group_name_Hall 'P 3 -2c'
_space_group_name_H-M_alt 'P 3 1 c'
_symmetry_space_group_name_Hall 'P 3 -2c'
_symmetry_space_group_name_H-M 'P 3 1 c'
_atom_sites_solution_hydrogens mixed
_audit_creation_method SHELXL-2013
_cell_angle_alpha 90
_cell_angle_beta 90
_cell_angle_gamma 120
_cell_formula_units_Z 2
_cell_length_a 14.2498(18)
_cell_length_b 14.2498(18)
_cell_length_c 18.506(3)
_cell_measurement_reflns_used 2230
_cell_measurement_temperature 100(2)
_cell_measurement_theta_max 20.56
_cell_measurement_theta_min 2.75
_cell_volume 3254.3(8)
_computing_cell_refinement 'Bruker SMART (2001)'
_computing_data_collection 'Bruker SMART (2001)'
_computing_data_reduction 'Bruker SAINT+ (1999)'
_computing_molecular_graphics 'ORTEP-III (Farrugia, 1999)'
_computing_structure_refinement 'SHELXL-2013 (Sheldrick, 2013)'
_computing_structure_solution 'SIR-92 (Altomare 1992)'
_diffrn_ambient_temperature 100(2)
_diffrn_measured_fraction_theta_full 0.999
_diffrn_measured_fraction_theta_max 0.997
_diffrn_measurement_device_type 'Bruker APEX-I CCD'
_diffrn_measurement_method '\w scans'
_diffrn_radiation_monochromator 'multilayer optics'
_diffrn_radiation_source microsource
_diffrn_radiation_type MoK\a
_diffrn_radiation_wavelength 0.71073
_diffrn_reflns_av_R_equivalents 0.1139
_diffrn_reflns_av_unetI/netI 0.0621
_diffrn_reflns_laue_measured_fraction_full 0.999
_diffrn_reflns_laue_measured_fraction_max 0.997
_diffrn_reflns_limit_h_max 17
_diffrn_reflns_limit_h_min -17
_diffrn_reflns_limit_k_max 17
_diffrn_reflns_limit_k_min -17
_diffrn_reflns_limit_l_max 23
_diffrn_reflns_limit_l_min -23
_diffrn_reflns_number 38306
_diffrn_reflns_point_group_measured_fraction_full 0.999
_diffrn_reflns_point_group_measured_fraction_max 0.996
_diffrn_reflns_theta_full 25.242
_diffrn_reflns_theta_max 26.427
_diffrn_reflns_theta_min 1.650
_exptl_absorpt_coefficient_mu 0.321
_exptl_absorpt_correction_T_max 0.7454
_exptl_absorpt_correction_T_min 0.5195
_exptl_absorpt_correction_type multi-scan
_exptl_absorpt_process_details 'Sadabs Bruker'
_exptl_crystal_colour red
_exptl_crystal_density_diffrn 1.190
_exptl_crystal_description block
_exptl_crystal_F_000 1272
_exptl_crystal_size_max 0.340
_exptl_crystal_size_mid 0.210
_exptl_crystal_size_min 0.120
_refine_diff_density_max 0.278
_refine_diff_density_min -0.281
_refine_diff_density_rms 0.047
_refine_ls_abs_structure_details
;
 Flack x determined using 1691 quotients [(I+)-(I-)]/[(I+)+(I-)]
 (Parsons and Flack (2004), Acta Cryst. A60, s61).
;
_refine_ls_abs_structure_Flack 0.05(4)
_refine_ls_extinction_method none
_refine_ls_goodness_of_fit_ref 1.090
_refine_ls_hydrogen_treatment constr
_refine_ls_matrix_type full
_refine_ls_number_parameters 194
_refine_ls_number_reflns 4459
_refine_ls_number_restraints 13
_refine_ls_restrained_S_all 1.095
_refine_ls_R_factor_all 0.0677
_refine_ls_R_factor_gt 0.0550
_refine_ls_shift/su_max 0.000
_refine_ls_shift/su_mean 0.000
_refine_ls_structure_factor_coef Fsqd
_refine_ls_weighting_details 'w=1/[\s^2^(Fo^2^)+(0.0428P)^2^+2.6075P] where P=(Fo^2^+2Fc^2^)/3'
_refine_ls_weighting_scheme calc
_refine_ls_wR_factor_gt 0.1230
_refine_ls_wR_factor_ref 0.1314
_reflns_Friedel_coverage 0.992
_reflns_friedel_fraction_full 0.999
_reflns_friedel_fraction_max 0.996
_reflns_number_gt 3830
_reflns_number_total 4459
_reflns_threshold_expression 'I > 2\s(I)'
_cod_data_source_file ic5b00527_si_002.cif
_cod_data_source_block 4a
_cod_depositor_comments 'Adding full bibliography for 4342888.cif.'
_cod_original_cell_volume 3254.3(10)
_cod_database_code 4342888
_shelx_space_group_comment
;
The symmetry employed for this shelxl refinement is uniquely defined
by the following loop, which should always be used as a source of
symmetry information in preference to the above space-group names.
They are only intended as comments.
;
_shelx_estimated_absorpt_t_min 0.899
_shelx_estimated_absorpt_t_max 0.962
_shelxl_version_number 2013-4

loop_
_space_group_symop_operation_xyz
'x, y, z'
'-y, x-y, z'
'-x+y, -x, z'
'y, x, z+1/2'
'-x, -x+y, z+1/2'
'x-y, -y, z+1/2'

loop_
_atom_site_label
_atom_site_type_symbol
_atom_site_fract_x
_atom_site_fract_y
_atom_site_fract_z
_atom_site_U_iso_or_equiv
_atom_site_adp_type
_atom_site_occupancy
_atom_site_site_symmetry_order
_atom_site_calc_flag
_atom_site_refinement_flags_posn
_atom_site_refinement_flags_adp
_atom_site_refinement_flags_occupancy
_atom_site_disorder_assembly
_atom_site_disorder_group
Ca1 Ca 0.48781(7) 0.76702(7) 0.68596(6) 0.0217(2) Uani 1 1 d . . . . .
H1 H 0.3333 0.6667 0.7584 0.026 Uiso 1 3 d R U P A .
H2 H 0.3333 0.6667 0.6209 0.026 Uiso 1 3 d R U P A .
N1A N 0.5550(11) 0.8870(13) 0.5675(9) 0.027(9) Uiso 0.5 1 d . . P A 1
N2A N 0.6976(11) 0.8838(11) 0.6810(9) 0.031(6) Uiso 0.5 1 d . . P A 1
N3A N 0.5522(17) 0.8843(17) 0.8058(11) 0.024(7) Uiso 0.5 1 d . . P A 1
N4A N 0.4097(14) 0.8875(13) 0.6813(9) 0.018(5) Uiso 0.5 1 d . . P A 1
C1A C 0.6642(9) 0.9717(9) 0.5786(6) 0.032(2) Uiso 0.5 1 d . . P A 1
H1A H 0.6648 1.0258 0.6125 0.038 Uiso 0.5 1 calc R U P A 1
H1B H 0.6951 1.0087 0.5321 0.038 Uiso 0.5 1 calc R U P A 1
C2A C 0.7335(9) 0.9286(10) 0.6087(6) 0.032(2) Uiso 0.5 1 d . . P A 1
H2A H 0.7297 0.8715 0.5763 0.038 Uiso 0.5 1 calc R U P A 1
H2B H 0.8099 0.9878 0.6109 0.038 Uiso 0.5 1 calc R U P A 1
C3A C 0.7374(9) 0.9678(10) 0.7363(6) 0.033(2) Uiso 0.5 1 d . . P A 1
H3A H 0.7296 1.0290 0.7185 0.040 Uiso 0.5 1 calc R U P A 1
H3B H 0.8156 0.9950 0.7439 0.040 Uiso 0.5 1 calc R U P A 1
C4A C 0.6798(9) 0.9308(10) 0.8083(6) 0.036(2) Uiso 0.5 1 d . . P A 1
H4A H 0.7124 0.9928 0.8422 0.043 Uiso 0.5 1 calc R U P A 1
H4B H 0.6932 0.8739 0.8280 0.043 Uiso 0.5 1 calc R U P A 1
C5A C 0.5368(9) 0.9733(9) 0.7940(6) 0.031(2) Uiso 0.5 1 d . . P A 1
H5A H 0.5924 1.0250 0.7601 0.037 Uiso 0.5 1 calc R U P A 1
H5B H 0.5440 1.0114 0.8402 0.037 Uiso 0.5 1 calc R U P A 1
C6A C 0.4237(9) 0.9320(9) 0.7625(6) 0.028(2) Uiso 0.5 1 d . . P A 1
H6A H 0.4071 0.9917 0.7634 0.033 Uiso 0.5 1 calc R U P A 1
H6B H 0.3701 0.8732 0.7937 0.033 Uiso 0.5 1 calc R U P A 1
C7A C 0.4612(9) 0.9734(9) 0.6370(6) 0.028(2) Uiso 0.5 1 d . . P A 1
H7A H 0.5323 1.0267 0.6577 0.034 Uiso 0.5 1 calc R U P A 1
H7B H 0.4175 1.0091 0.6304 0.034 Uiso 0.5 1 calc R U P A 1
C8A C 0.4770(9) 0.9316(9) 0.5645(6) 0.028(2) Uiso 0.5 1 d . . P A 1
H8A H 0.5047 0.9914 0.5289 0.033 Uiso 0.5 1 calc R U P A 1
H8B H 0.4056 0.8736 0.5471 0.033 Uiso 0.5 1 calc R U P A 1
C9A C 0.5388(12) 0.8235(12) 0.5045(8) 0.038(4) Uiso 0.5 1 d . . P A 1
H9A H 0.5688 0.8744 0.4640 0.057 Uiso 0.5 1 d R U P A 1
H9B H 0.4595 0.7880 0.5036 0.057 Uiso 0.5 1 d R U P A 1
H9C H 0.5609 0.7687 0.5003 0.057 Uiso 0.5 1 d R U P A 1
C10A C 0.7453(10) 0.8106(9) 0.6728(8) 0.029(3) Uiso 0.5 1 d . . P A 1
H10A H 0.8239 0.8545 0.6798 0.044 Uiso 0.5 1 d R U P A 1
H10B H 0.7301 0.7810 0.6237 0.044 Uiso 0.5 1 d R U P A 1
H10C H 0.7151 0.7510 0.7078 0.044 Uiso 0.5 1 d R U P A 1
C11A C 0.5130(9) 0.8303(9) 0.8732(6) 0.043(4) Uiso 0.5 1 d . . P A 1
H11A H 0.4358 0.7759 0.8759 0.065 Uiso 0.5 1 d R U P A 1
H11B H 0.5330 0.8790 0.9148 0.065 Uiso 0.5 1 d R U P A 1
H11C H 0.5559 0.7939 0.8734 0.065 Uiso 0.5 1 d R U P A 1
N1B N 0.5556(9) 0.8815(9) 0.5714(6) 0.032(11) Uiso 0.5 1 d R . P A 2
N2B N 0.7007(9) 0.8784(9) 0.6904(6) 0.027(6) Uiso 0.5 1 d R . P A 2
N3B N 0.5602(19) 0.8859(19) 0.7994(12) 0.032(8) Uiso 0.5 1 d . . P A 2
N4B N 0.4094(16) 0.8858(16) 0.6916(9) 0.030(6) Uiso 0.5 1 d . . P A 2
C1B C 0.6802(9) 0.9305(9) 0.5633(6) 0.032(2) Uiso 0.5 1 d . . P A 2
H1C H 0.6950 0.8753 0.5423 0.038 Uiso 0.5 1 calc R U P A 2
H1D H 0.7089 0.9927 0.5296 0.038 Uiso 0.5 1 calc R U P A 2
C2B C 0.7382(9) 0.9678(9) 0.6351(6) 0.032(2) Uiso 0.5 1 d . . P A 2
H2C H 0.8170 0.9990 0.6271 0.038 Uiso 0.5 1 calc R U P A 2
H2D H 0.7267 1.0260 0.6545 0.038 Uiso 0.5 1 calc R U P A 2
C3B C 0.7325(9) 0.9275(10) 0.7628(7) 0.032(2) Uiso 0.5 1 d . . P A 2
H3C H 0.8088 0.9870 0.7608 0.039 Uiso 0.5 1 calc R U P A 2
H3D H 0.7292 0.8722 0.7967 0.039 Uiso 0.5 1 calc R U P A 2
C4B C 0.6639(9) 0.9723(9) 0.7931(6) 0.033(2) Uiso 0.5 1 d . . P A 2
H4C H 0.6917 1.0060 0.8409 0.040 Uiso 0.5 1 calc R U P A 2
H4D H 0.6652 1.0277 0.7602 0.040 Uiso 0.5 1 calc R U P A 2
C5B C 0.4776(9) 0.9313(9) 0.8065(6) 0.029(2) Uiso 0.5 1 d . . P A 2
H5C H 0.4071 0.8728 0.8247 0.035 Uiso 0.5 1 calc R U P A 2
H5D H 0.5064 0.9910 0.8422 0.035 Uiso 0.5 1 calc R U P A 2
C6B C 0.4602(9) 0.9724(9) 0.7351(6) 0.027(2) Uiso 0.5 1 d . . P A 2
H6C H 0.4154 1.0068 0.7421 0.033 Uiso 0.5 1 calc R U P A 2
H6D H 0.5306 1.0264 0.7139 0.033 Uiso 0.5 1 calc R U P A 2
C7B C 0.4251(9) 0.9339(10) 0.6099(6) 0.031(2) Uiso 0.5 1 d . . P A 2
H7C H 0.3707 0.8767 0.5780 0.037 Uiso 0.5 1 calc R U P A 2
H7D H 0.4103 0.9948 0.6101 0.037 Uiso 0.5 1 calc R U P A 2
C8B C 0.5358(9) 0.9731(9) 0.5784(6) 0.031(2) Uiso 0.5 1 d . . P A 2
H8C H 0.5408 1.0057 0.5303 0.037 Uiso 0.5 1 calc R U P A 2
H8D H 0.5915 1.0293 0.6101 0.037 Uiso 0.5 1 calc R U P A 2
C9B C 0.5127(11) 0.8249(10) 0.5006(7) 0.028(3) Uiso 0.5 1 d . . P A 2
H9D H 0.5427 0.8758 0.4601 0.042 Uiso 0.5 1 d R U P A 2
H9E H 0.4334 0.7894 0.4997 0.042 Uiso 0.5 1 d R U P A 2
H9F H 0.5348 0.7701 0.4964 0.042 Uiso 0.5 1 d R U P A 2
C10B C 0.7458(9) 0.8109(9) 0.6996(8) 0.028(3) Uiso 0.5 1 d . . P A 2
H10D H 0.7199 0.7546 0.6623 0.043 Uiso 0.5 1 d R U P A 2
H10E H 0.7207 0.7772 0.7471 0.043 Uiso 0.5 1 d R U P A 2
H10F H 0.8251 0.8523 0.6990 0.043 Uiso 0.5 1 d R U P A 2
C11B C 0.5336(11) 0.8202(10) 0.8677(7) 0.031(3) Uiso 0.5 1 d . . P A 2
H11D H 0.4564 0.7659 0.8705 0.046 Uiso 0.5 1 d R U P A 2
H11E H 0.5537 0.8689 0.9094 0.046 Uiso 0.5 1 d R U P A 2
H11F H 0.5766 0.7838 0.8680 0.046 Uiso 0.5 1 d R U P A 2
Si1 Si 1.0000 1.0000 0.8558(3) 0.0271(10) Uani 0.5 3 d S T P B 1
C12A C 0.8737(4) 0.8823(4) 0.9048(3) 0.027(2) Uiso 0.5 1 d G . P B 1
C13A C 0.8247(5) 0.8970(4) 0.9654(3) 0.032(2) Uiso 0.5 1 d G . P B 1
H13A H 0.8558 0.9661 0.9878 0.038 Uiso 0.5 1 calc R U P B 1
C14A C 0.7303(5) 0.8107(6) 0.9931(3) 0.034(2) Uiso 0.5 1 d G . P B 1
H14A H 0.6968 0.8207 1.0344 0.041 Uiso 0.5 1 calc R U P B 1
C15A C 0.6848(5) 0.7095(5) 0.9602(4) 0.028(3) Uiso 0.5 1 d G . P B 1
H15A H 0.6202 0.6505 0.9791 0.034 Uiso 0.5 1 calc R U P B 1
C16A C 0.7337(6) 0.6948(4) 0.8996(4) 0.031(3) Uiso 0.5 1 d G . P B 1
H16A H 0.7026 0.6257 0.8772 0.037 Uiso 0.5 1 calc R U P B 1
C17A C 0.8282(5) 0.7812(5) 0.8720(3) 0.030(2) Uiso 0.5 1 d G . P B 1
H17A H 0.8616 0.7711 0.8306 0.036 Uiso 0.5 1 calc R U P B 1
Si2 Si 1.0000 1.0000 1.0159(3) 0.0254(10) Uani 0.5 3 d S T P C 2
C12B C 0.8826(4) 0.8741(4) 0.9669(3) 0.025(2) Uiso 0.5 1 d G . P C 2
C13B C 0.8974(4) 0.8247(5) 0.9066(3) 0.031(2) Uiso 0.5 1 d G . P C 2
H13B H 0.9666 0.8556 0.8842 0.037 Uiso 0.5 1 calc R U P C 2
C14B C 0.8111(5) 0.7302(5) 0.8790(3) 0.034(2) Uiso 0.5 1 d G . P C 2
H14B H 0.8212 0.6965 0.8378 0.041 Uiso 0.5 1 calc R U P C 2
C15B C 0.7099(5) 0.6850(5) 0.9117(4) 0.027(3) Uiso 0.5 1 d G . P C 2
H15B H 0.6508 0.6204 0.8929 0.032 Uiso 0.5 1 calc R U P C 2
C16B C 0.6950(4) 0.7343(6) 0.9720(4) 0.029(3) Uiso 0.5 1 d G . P C 2
H16B H 0.6259 0.7034 0.9944 0.035 Uiso 0.5 1 calc R U P C 2
C17B C 0.7814(5) 0.8289(5) 0.9996(3) 0.029(2) Uiso 0.5 1 d G . P C 2
H17B H 0.7713 0.8626 1.0408 0.035 Uiso 0.5 1 calc R U P C 2
O1 O 0.394(2) 0.761(2) 0.2527(15) 0.131(9) Uiso 0.3333 1 d D . P D -1
C18 C 0.445(3) 0.729(4) 0.306(3) 0.126(17) Uiso 0.3333 1 d D . P D -1
H18A H 0.4749 0.7836 0.3458 0.151 Uiso 0.3333 1 calc R U P D -1
H18B H 0.5049 0.7224 0.2848 0.151 Uiso 0.3333 1 calc R U P D -1
C19 C 0.361(2) 0.626(3) 0.334(2) 0.101(14) Uiso 0.3333 1 d D . P D -1
H19A H 0.3693 0.6232 0.3867 0.122 Uiso 0.3333 1 calc R U P D -1
H19B H 0.3696 0.5671 0.3118 0.122 Uiso 0.3333 1 calc R U P D -1
C20 C 0.249(2) 0.607(2) 0.3166(18) 0.069(8) Uiso 0.3333 1 d D . P D -1
H20A H 0.2046 0.5954 0.3606 0.083 Uiso 0.3333 1 calc R U P D -1
H20B H 0.2088 0.5470 0.2822 0.083 Uiso 0.3333 1 calc R U P D -1
C21 C 0.2867(19) 0.7222(19) 0.2810(17) 0.067(8) Uiso 0.3333 1 d D . P D -1
H21A H 0.2366 0.7153 0.2417 0.080 Uiso 0.3333 1 calc R U P D -1
H21B H 0.2874 0.7731 0.3176 0.080 Uiso 0.3333 1 calc R U P D -1
O2 O 0.380(2) 0.754(2) 0.0507(17) 0.107(9) Uiso 0.3333 1 d D . P E -1
C22 C 0.389(3) 0.657(3) 0.038(3) 0.13(2) Uiso 0.3333 1 d D . P E -1
H22A H 0.4563 0.6648 0.0583 0.152 Uiso 0.3333 1 calc R U P E -1
H22B H 0.3861 0.6411 -0.0148 0.152 Uiso 0.3333 1 calc R U P E -1
C23 C 0.290(2) 0.570(2) 0.0761(16) 0.069(7) Uiso 0.3333 1 d D . P E -1
H23A H 0.3112 0.5298 0.1102 0.083 Uiso 0.3333 1 calc R U P E -1
H23B H 0.2377 0.5173 0.0409 0.083 Uiso 0.3333 1 calc R U P E -1
C24 C 0.239(2) 0.628(2) 0.1178(17) 0.088(8) Uiso 0.3333 1 d D . P E -1
H24A H 0.1614 0.5964 0.1042 0.106 Uiso 0.3333 1 calc R U P E -1
H24B H 0.2426 0.6189 0.1705 0.106 Uiso 0.3333 1 calc R U P E -1
C25 C 0.297(3) 0.742(2) 0.100(2) 0.103(12) Uiso 0.3333 1 d D . P E -1
H25A H 0.2481 0.7640 0.0767 0.124 Uiso 0.3333 1 calc R U P E -1
H25B H 0.3289 0.7867 0.1436 0.124 Uiso 0.3333 1 calc R U P E -1

loop_
_atom_site_aniso_label
_atom_site_aniso_U_11
_atom_site_aniso_U_22
_atom_site_aniso_U_33
_atom_site_aniso_U_23
_atom_site_aniso_U_13
_atom_site_aniso_U_12
Ca1 0.0200(4) 0.0205(4) 0.0241(4) 0.0000(4) 0.0000(4) 0.0097(4)
Si1 0.0240(14) 0.0240(14) 0.033(3) 0.000 0.000 0.0120(7)
Si2 0.0223(14) 0.0223(14) 0.032(3) 0.000 0.000 0.0112(7)

loop_
_atom_type_symbol
_atom_type_description
_atom_type_scat_dispersion_real
_atom_type_scat_dispersion_imag
_atom_type_scat_source
C C 0.0033 0.0016 'International Tables Vol C Tables 4.2.6.8 and 6.1.1.4'
H H 0.0000 0.0000 'International Tables Vol C Tables 4.2.6.8 and 6.1.1.4'
Ca Ca 0.2262 0.3064 'International Tables Vol C Tables 4.2.6.8 and 6.1.1.4'
N N 0.0061 0.0033 'International Tables Vol C Tables 4.2.6.8 and 6.1.1.4'
O O 0.0106 0.0060 'International Tables Vol C Tables 4.2.6.8 and 6.1.1.4'
Si Si 0.0817 0.0704 'International Tables Vol C Tables 4.2.6.8 and 6.1.1.4'

loop_
_geom_angle_atom_site_label_1
_geom_angle_atom_site_label_2
_geom_angle_atom_site_label_3
_geom_angle
_geom_angle_site_symmetry_1
_geom_angle_site_symmetry_3
H2 Ca1 H1 66.6 . .
H2 Ca1 N4B 80.2 . 3_565
H1 Ca1 N4B 77.8 . 3_565
H2 Ca1 N4A 78.2 . 3_565
H1 Ca1 N4A 80.8 . 3_565
H2 Ca1 N4B 79.9 . .
H1 Ca1 N4B 77.6 . .
N4B Ca1 N4B 153.0(7) 3_565 .
H2 Ca1 N4A 77.8 . .
H1 Ca1 N4A 80.4 . .
N4A Ca1 N4A 153.8(6) 3_565 .
H2 Ca1 N1B 84.3 . .
H1 Ca1 N1B 143.3 . .
N4B Ca1 N1B 120.2(5) 3_565 .
N4B Ca1 N1B 75.6(5) . .
H2 Ca1 N3B 142.1 . .
H1 Ca1 N3B 83.1 . .
N4B Ca1 N3B 116.3(7) 3_565 .
N4B Ca1 N3B 71.4(7) . .
N1B Ca1 N3B 111.0(6) . .
H2 Ca1 N2A 145.6 . .
H1 Ca1 N2A 146.8 . .
N4A Ca1 N2A 96.5(5) 3_565 .
N4A Ca1 N2A 109.1(5) . .
H2 Ca1 N2B 148.9 . .
H1 Ca1 N2B 142.7 . .
N4B Ca1 N2B 94.8(5) 3_565 .
N4B Ca1 N2B 111.6(5) . .
N1B Ca1 N2B 71.7(3) . .
N3B Ca1 N2B 67.3(6) . .
H2 Ca1 N1A 83.8 . .
H1 Ca1 N1A 142.2 . .
N4A Ca1 N1A 116.8(5) 3_565 .
N4A Ca1 N1A 70.5(5) . .
N2A Ca1 N1A 68.2(5) . .
H2 Ca1 N3A 139.4 . .
H1 Ca1 N3A 80.2 . .
N4A Ca1 N3A 120.1(6) 3_565 .
N4A Ca1 N3A 74.0(6) . .
N2A Ca1 N3A 72.6(6) . .
N1A Ca1 N3A 112.7(5) . .
H2 Ca1 H1 66.6 . .
H1 Ca1 H1 0.0 . .
N4B Ca1 H1 77.8 3_565 .
N4A Ca1 H1 80.8 3_565 .
N4B Ca1 H1 77.6 . .
N4A Ca1 H1 80.4 . .
N1B Ca1 H1 143.3 . .
N3B Ca1 H1 83.1 . .
N2A Ca1 H1 146.8 . .
N2B Ca1 H1 142.7 . .
N1A Ca1 H1 142.2 . .
N3A Ca1 H1 80.2 . .
H2 Ca1 H2 0.0 . .
H1 Ca1 H2 66.6 . .
N4B Ca1 H2 80.2 3_565 .
N4A Ca1 H2 78.2 3_565 .
N4B Ca1 H2 79.9 . .
N4A Ca1 H2 77.8 . .
N1B Ca1 H2 84.3 . .
N3B Ca1 H2 142.1 . .
N2A Ca1 H2 145.6 . .
N2B Ca1 H2 148.9 . .
N1A Ca1 H2 83.8 . .
N3A Ca1 H2 139.4 . .
H1 Ca1 H2 66.6 . .
C9A N1A C1A 114.7(12) . .
C9A N1A C8A 108.3(13) . .
C1A N1A C8A 111.4(12) . .
C9A N1A Ca1 112.1(11) . .
C1A N1A Ca1 108.4(10) . .
C8A N1A Ca1 101.2(8) . .
C3A N2A C2A 112.1(12) . .
C3A N2A C10A 120.8(12) . .
C2A N2A C10A 91.7(11) . .
C3A N2A Ca1 110.6(8) . .
C2A N2A Ca1 110.7(9) . .
C10A N2A Ca1 109.5(8) . .
C5A N3A C11A 115.2(16) . .
C5A N3A C4A 106.8(15) . .
C11A N3A C4A 104.9(14) . .
C5A N3A Ca1 106.2(11) . .
C11A N3A Ca1 118.2(12) . .
C4A N3A Ca1 104.5(11) . .
C7A N4A C6A 107.9(12) . .
C7A N4A Ca1 137.0(11) . 2_665
C6A N4A Ca1 102.4(9) . 2_665
C7A N4A Ca1 115.0(11) . .
C6A N4A Ca1 103.4(9) . .
Ca1 N4A Ca1 85.8(5) 2_665 .
N1A C1A C2A 111.6(11) . .
N1A C1A H1A 109.3 . .
C2A C1A H1A 109.3 . .
N1A C1A H1B 109.3 . .
C2A C1A H1B 109.3 . .
H1A C1A H1B 108.0 . .
N2A C2A C1A 111.0(10) . .
N2A C2A H2A 109.4 . .
C1A C2A H2A 109.4 . .
N2A C2A H2B 109.4 . .
C1A C2A H2B 109.4 . .
H2A C2A H2B 108.0 . .
N2A C3A C4A 114.3(11) . .
N2A C3A H3A 108.7 . .
C4A C3A H3A 108.7 . .
N2A C3A H3B 108.7 . .
C4A C3A H3B 108.7 . .
H3A C3A H3B 107.6 . .
C3A C4A N3A 115.2(11) . .
C3A C4A H4A 108.5 . .
N3A C4A H4A 108.5 . .
C3A C4A H4B 108.5 . .
N3A C4A H4B 108.5 . .
H4A C4A H4B 107.5 . .
N3A C5A C6A 108.8(12) . .
N3A C5A H5A 109.9 . .
C6A C5A H5A 109.9 . .
N3A C5A H5B 109.9 . .
C6A C5A H5B 109.9 . .
H5A C5A H5B 108.3 . .
C5A C6A N4A 114.1(10) . .
C5A C6A Ca1 140.0(7) . 2_665
N4A C6A Ca1 48.3(7) . 2_665
C5A C6A H6A 108.7 . .
N4A C6A H6A 108.7 . .
Ca1 C6A H6A 111.1 2_665 .
C5A C6A H6B 108.7 . .
N4A C6A H6B 108.7 . .
Ca1 C6A H6B 61.9 2_665 .
H6A C6A H6B 107.6 . .
N4A C7A C8A 107.5(11) . .
N4A C7A H7A 110.2 . .
C8A C7A H7A 110.2 . .
N4A C7A H7B 110.2 . .
C8A C7A H7B 110.2 . .
H7A C7A H7B 108.5 . .
C7A C8A N1A 114.1(10) . .
C7A C8A H8A 108.7 . .
N1A C8A H8A 108.7 . .
C7A C8A H8B 108.7 . .
N1A C8A H8B 108.7 . .
H8A C8A H8B 107.6 . .
N1A C9A H9A 106.4 . .
N1A C9A H9B 97.0 . .
H9A C9A H9B 109.5 . .
N1A C9A H9C 123.9 . .
H9A C9A H9C 109.5 . .
H9B C9A H9C 109.5 . .
N2A C10A H10A 108.1 . .
N2A C10A H10B 108.1 . .
H10A C10A H10B 109.5 . .
N2A C10A H10C 112.2 . .
H10A C10A H10C 109.5 . .
H10B C10A H10C 109.5 . .
N3A C11A H11A 117.0 . .
N3A C11A H11B 114.1 . .
H11A C11A H11B 109.5 . .
N3A C11A H11C 96.3 . .
H11A C11A H11C 109.5 . .
H11B C11A H11C 109.5 . .
C8B N1B C9B 110.2(10) . .
C8B N1B C1B 107.0(9) . .
C9B N1B C1B 102.9(10) . .
C8B N1B Ca1 108.4(7) . .
C9B N1B Ca1 117.4(8) . .
C1B N1B Ca1 110.4(7) . .
C10B N2B C3B 94.5(10) . .
C10B N2B C2B 124.7(10) . .
C3B N2B C2B 108.7(10) . .
C10B N2B Ca1 111.9(8) . .
C3B N2B Ca1 107.6(7) . .
C2B N2B Ca1 107.6(7) . .
C4B N3B C11B 116.8(17) . .
C4B N3B C5B 108.8(16) . .
C11B N3B C5B 100.0(14) . .
C4B N3B Ca1 114.8(13) . .
C11B N3B Ca1 112.5(13) . .
C5B N3B Ca1 101.5(11) . .
C6B N4B C7B 105.9(14) . .
C6B N4B Ca1 137.2(13) . 2_665
C7B N4B Ca1 103.0(10) . 2_665
C6B N4B Ca1 115.9(12) . .
C7B N4B Ca1 103.7(10) . .
Ca1 N4B Ca1 86.5(6) 2_665 .
C2B C1B N1B 111.9(9) . .
C2B C1B H1C 109.2 . .
N1B C1B H1C 109.2 . .
C2B C1B H1D 109.2 . .
N1B C1B H1D 109.2 . .
H1C C1B H1D 107.9 . .
N2B C2B C1B 113.4(10) . .
N2B C2B H2C 108.9 . .
C1B C2B H2C 108.9 . .
N2B C2B H2D 108.9 . .
C1B C2B H2D 108.9 . .
H2C C2B H2D 107.7 . .
N2B C3B C4B 115.2(10) . .
N2B C3B H3C 108.5 . .
C4B C3B H3C 108.5 . .
N2B C3B H3D 108.5 . .
C4B C3B H3D 108.5 . .
H3C C3B H3D 107.5 . .
N3B C4B C3B 106.5(13) . .
N3B C4B H4C 110.4 . .
C3B C4B H4C 110.4 . .
N3B C4B H4D 110.4 . .
C3B C4B H4D 110.4 . .
H4C C4B H4D 108.6 . .
C6B C5B N3B 112.2(11) . .
C6B C5B H5C 109.2 . .
N3B C5B H5C 109.2 . .
C6B C5B H5D 109.2 . .
N3B C5B H5D 109.2 . .
H5C C5B H5D 107.9 . .
N4B C6B C5B 106.6(11) . .
N4B C6B H6C 110.4 . .
C5B C6B H6C 110.4 . .
N4B C6B H6D 110.4 . .
C5B C6B H6D 110.4 . .
H6C C6B H6D 108.6 . .
C8B C7B N4B 114.5(11) . .
C8B C7B Ca1 139.4(7) . 2_665
N4B C7B Ca1 47.5(8) . 2_665
C8B C7B H7C 108.6 . .
N4B C7B H7C 108.6 . .
Ca1 C7B H7C 62.5 2_665 .
C8B C7B H7D 108.6 . .
N4B C7B H7D 108.6 . .
Ca1 C7B H7D 111.8 2_665 .
H7C C7B H7D 107.6 . .
N1B C8B C7B 109.6(9) . .
N1B C8B H8C 109.8 . .
C7B C8B H8C 109.8 . .
N1B C8B H8D 109.8 . .
C7B C8B H8D 109.8 . .
H8C C8B H8D 108.2 . .
N1B C9B H9D 111.2 . .
N1B C9B H9E 110.4 . .
H9D C9B H9E 109.5 . .
N1B C9B H9F 106.9 . .
H9D C9B H9F 109.5 . .
H9E C9B H9F 109.5 . .
N2B C10B H10D 111.2 . .
N2B C10B H10E 105.4 . .
H10D C10B H10E 109.5 . .
N2B C10B H10F 111.8 . .
H10D C10B H10F 109.5 . .
H10E C10B H10F 109.5 . .
N3B C11B H11D 111.7 . .
N3B C11B H11E 109.1 . .
H11D C11B H11E 109.5 . .
N3B C11B H11F 107.7 . .
H11D C11B H11F 109.5 . .
H11E C11B H11F 109.5 . .
C12A Si1 C12A 100.3(3) 3_675 2_765
C12A Si1 C12A 100.3(3) 3_675 .
C12A Si1 C12A 100.3(3) 2_765 .
C13A C12A C17A 120.0 . .
C13A C12A Si1 123.9(4) . .
C17A C12A Si1 115.9(4) . .
C12A C13A C14A 120.0 . .
C12A C13A H13A 120.0 . .
C14A C13A H13A 120.0 . .
C13A C14A C15A 120.0 . .
C13A C14A H14A 120.0 . .
C15A C14A H14A 120.0 . .
C16A C15A C14A 120.0 . .
C16A C15A H15A 120.0 . .
C14A C15A H15A 120.0 . .
C15A C16A C17A 120.0 . .
C15A C16A H16A 120.0 . .
C17A C16A H16A 120.0 . .
C16A C17A C12A 120.0 . .
C16A C17A H17A 120.0 . .
C12A C17A H17A 120.0 . .
C12B Si2 C12B 100.2(3) 2_765 3_675
C12B Si2 C12B 100.2(3) 2_765 .
C12B Si2 C12B 100.2(3) 3_675 .
C13B C12B C17B 120.0 . .
C13B C12B Si2 124.0(4) . .
C17B C12B Si2 115.8(4) . .
C14B C13B C12B 120.0 . .
C14B C13B H13B 120.0 . .
C12B C13B H13B 120.0 . .
C13B C14B C15B 120.0 . .
C13B C14B H14B 120.0 . .
C15B C14B H14B 120.0 . .
C16B C15B C14B 120.0 . .
C16B C15B H15B 120.0 . .
C14B C15B H15B 120.0 . .
C15B C16B C17B 120.0 . .
C15B C16B H16B 120.0 . .
C17B C16B H16B 120.0 . .
C16B C17B C12B 120.0 . .
C16B C17B H17B 120.0 . .
C12B C17B H17B 120.0 . .
C18 O1 C21 103.5(19) . .
O1 C18 C19 106(3) . .
O1 C18 H18A 110.5 . .
C19 C18 H18A 110.5 . .
O1 C18 H18B 110.5 . .
C19 C18 H18B 110.5 . .
H18A C18 H18B 108.7 . .
C18 C19 C20 111(3) . .
C18 C19 H19A 109.4 . .
C20 C19 H19A 109.4 . .
C18 C19 H19B 109.4 . .
C20 C19 H19B 109.4 . .
H19A C19 H19B 108.0 . .
C19 C20 C21 97(3) . .
C19 C20 H20A 112.4 . .
C21 C20 H20A 112.4 . .
C19 C20 H20B 112.4 . .
C21 C20 H20B 112.4 . .
H20A C20 H20B 109.9 . .
O1 C21 C20 107(2) . .
O1 C21 H21A 110.2 . .
C20 C21 H21A 110.2 . .
O1 C21 H21B 110.2 . .
C20 C21 H21B 110.2 . .
H21A C21 H21B 108.5 . .
C25 O2 C22 117(3) . .
O2 C22 C23 102(3) . .
O2 C22 H22A 111.3 . .
C23 C22 H22A 111.3 . .
O2 C22 H22B 111.3 . .
C23 C22 H22B 111.3 . .
H22A C22 H22B 109.2 . .
C22 C23 C24 107(3) . .
C22 C23 H23A 110.4 . .
C24 C23 H23A 110.4 . .
C22 C23 H23B 110.4 . .
C24 C23 H23B 110.4 . .
H23A C23 H23B 108.6 . .
C25 C24 C23 109(2) . .
C25 C24 H24A 109.8 . .
C23 C24 H24A 109.8 . .
C25 C24 H24B 109.8 . .
C23 C24 H24B 109.8 . .
H24A C24 H24B 108.3 . .
O2 C25 C24 105(2) . .
O2 C25 H25A 110.8 . .
C24 C25 H25A 110.8 . .
O2 C25 H25B 110.8 . .
C24 C25 H25B 110.8 . .
H25A C25 H25B 108.8 . .

loop_
_geom_bond_atom_site_label_1
_geom_bond_atom_site_label_2
_geom_bond_distance
_geom_bond_site_symmetry_2
Ca1 H2 2.2782 .
Ca1 H1 2.3535 .
Ca1 N4B 2.44(2) 3_565
Ca1 N4A 2.452(17) 3_565
Ca1 N4B 2.45(2) .
Ca1 N4A 2.471(17) .
Ca1 N1B 2.552(11) .
Ca1 N3B 2.57(2) .
Ca1 N2A 2.596(14) .
Ca1 N2B 2.630(12) .
Ca1 N1A 2.648(18) .
Ca1 N3A 2.65(2) .
Ca1 H1 2.3535 .
Ca1 H2 2.2782 .
N1A C9A 1.42(2) .
N1A C1A 1.429(17) .
N1A C8A 1.532(19) .
N2A C3A 1.458(18) .
N2A C2A 1.46(2) .
N2A C10A 1.510(18) .
N3A C5A 1.41(2) .
N3A C11A 1.43(2) .
N3A C4A 1.59(2) .
N4A C7A 1.35(2) .
N4A C6A 1.60(2) .
C1A C2A 1.508(15) .
C1A H1A 0.9900 .
C1A H1B 0.9900 .
C2A H2A 0.9900 .
C2A H2B 0.9900 .
C3A C4A 1.514(16) .
C3A H3A 0.9900 .
C3A H3B 0.9900 .
C4A H4A 0.9900 .
C4A H4B 0.9900 .
C5A C6A 1.529(15) .
C5A H5A 0.9900 .
C5A H5B 0.9900 .
C6A Ca1 3.205(11) 2_665
C6A H6A 0.9900 .
C6A H6B 0.9900 .
C7A C8A 1.529(15) .
C7A H7A 0.9900 .
C7A H7B 0.9900 .
C8A H8A 0.9900 .
C8A H8B 0.9900 .
C9A H9A 0.9800 .
C9A H9B 0.9800 .
C9A H9C 0.9801 .
C10A H10A 0.9800 .
C10A H10B 0.9800 .
C10A H10C 0.9800 .
C11A H11A 0.9799 .
C11A H11B 0.9798 .
C11A H11C 0.9800 .
N1B C8B 1.472(15) .
N1B C9B 1.500(18) .
N1B C1B 1.557(16) .
N2B C10B 1.408(16) .
N2B C3B 1.475(16) .
N2B C2B 1.509(15) .
N3B C4B 1.38(3) .
N3B C11B 1.50(3) .
N3B C5B 1.61(3) .
N4B C6B 1.34(2) .
N4B C7B 1.63(2) .
C1B C2B 1.513(16) .
C1B H1C 0.9900 .
C1B H1D 0.9900 .
C2B H2C 0.9900 .
C2B H2D 0.9900 .
C3B C4B 1.516(15) .
C3B H3C 0.9900 .
C3B H3D 0.9900 .
C4B H4C 0.9900 .
C4B H4D 0.9900 .
C5B C6B 1.514(15) .
C5B H5C 0.9900 .
C5B H5D 0.9900 .
C6B H6C 0.9900 .
C6B H6D 0.9900 .
C7B C8B 1.503(15) .
C7B Ca1 3.223(11) 2_665
C7B H7C 0.9900 .
C7B H7D 0.9900 .
C8B H8C 0.9900 .
C8B H8D 0.9900 .
C9B H9D 0.9799 .
C9B H9E 0.9803 .
C9B H9F 0.9801 .
C10B H10D 0.9800 .
C10B H10E 0.9800 .
C10B H10F 0.9801 .
C11B H11D 0.9801 .
C11B H11E 0.9801 .
C11B H11F 0.9801 .
Si1 C12A 1.964(5) 3_675
Si1 C12A 1.964(5) 2_765
Si1 C12A 1.964(5) .
C12A C13A 1.3900 .
C12A C17A 1.3900 .
C13A C14A 1.3900 .
C13A H13A 0.9500 .
C14A C15A 1.3900 .
C14A H14A 0.9500 .
C15A C16A 1.3900 .
C15A H15A 0.9500 .
C16A C17A 1.3900 .
C16A H16A 0.9500 .
C17A H17A 0.9500 .
Si2 C12B 1.960(5) 2_765
Si2 C12B 1.960(5) 3_675
Si2 C12B 1.960(5) .
C12B C13B 1.3900 .
C12B C17B 1.3900 .
C13B C14B 1.3900 .
C13B H13B 0.9500 .
C14B C15B 1.3900 .
C14B H14B 0.9500 .
C15B C16B 1.3900 .
C15B H15B 0.9500 .
C16B C17B 1.3900 .
C16B H16B 0.9500 .
C17B H17B 0.9500 .
O1 C18 1.43(2) .
O1 C21 1.44(2) .
C18 C19 1.45(3) .
C18 H18A 0.9900 .
C18 H18B 0.9900 .
C19 C20 1.52(2) .
C19 H19A 0.9900 .
C19 H19B 0.9900 .
C20 C21 1.59(2) .
C20 H20A 0.9900 .
C20 H20B 0.9900 .
C21 H21A 0.9900 .
C21 H21B 0.9900 .
O2 C25 1.43(2) .
O2 C22 1.48(3) .
C22 C23 1.51(3) .
C22 H22A 0.9900 .
C22 H22B 0.9900 .
C23 C24 1.56(2) .
C23 H23A 0.9900 .
C23 H23B 0.9900 .
C24 C25 1.44(2) .
C24 H24A 0.9900 .
C24 H24B 0.9900 .
C25 H25A 0.9900 .
C25 H25B 0.9900 .

loop_
_geom_torsion_atom_site_label_1
_geom_torsion_atom_site_label_2
_geom_torsion_atom_site_label_3
_geom_torsion_atom_site_label_4
_geom_torsion
_geom_torsion_site_symmetry_1
_geom_torsion_site_symmetry_4
C9A N1A C1A C2A -77.7(17) . .
C8A N1A C1A C2A 158.8(11) . .
Ca1 N1A C1A C2A 48.4(11) . .
C3A N2A C2A C1A -80.3(14) . .
C10A N2A C2A C1A 155.2(10) . .
Ca1 N2A C2A C1A 43.7(12) . .
N1A C1A C2A N2A -65.1(14) . .
C2A N2A C3A C4A 164.5(11) . .
C10A N2A C3A C4A -89.2(15) . .
Ca1 N2A C3A C4A 40.5(13) . .
N2A C3A C4A N3A -58.5(17) . .
C5A N3A C4A C3A -71.7(16) . .
C11A N3A C4A C3A 165.5(12) . .
Ca1 N3A C4A C3A 40.5(14) . .
C11A N3A C5A C6A -85.7(17) . .
C4A N3A C5A C6A 158.2(11) . .
Ca1 N3A C5A C6A 47.2(13) . .
N3A C5A C6A N4A -69.7(15) . .
N3A C5A C6A Ca1 -16.6(18) . 2_665
C7A N4A C6A C5A -74.4(14) . .
Ca1 N4A C6A C5A 136.5(9) 2_665 .
Ca1 N4A C6A C5A 47.9(11) . .
C7A N4A C6A Ca1 149.1(16) . 2_665
Ca1 N4A C6A Ca1 -88.6(8) . 2_665
C6A N4A C7A C8A 163.4(10) . .
Ca1 N4A C7A C8A -63.9(18) 2_665 .
Ca1 N4A C7A C8A 48.6(13) . .
N4A C7A C8A N1A -66.8(14) . .
C9A N1A C8A C7A 163.2(11) . .
C1A N1A C8A C7A -69.7(15) . .
Ca1 N1A C8A C7A 45.3(10) . .
C8B N1B C1B C2B 78.0(12) . .
C9B N1B C1B C2B -165.9(10) . .
Ca1 N1B C1B C2B -39.7(11) . .
C10B N2B C2B C1B 89.6(14) . .
C3B N2B C2B C1B -160.9(10) . .
Ca1 N2B C2B C1B -44.6(11) . .
N1B C1B C2B N2B 59.3(12) . .
C10B N2B C3B C4B -155.2(11) . .
C2B N2B C3B C4B 75.8(13) . .
Ca1 N2B C3B C4B -40.5(12) . .
C11B N3B C4B C3B 85.7(18) . .
C5B N3B C4B C3B -162.1(12) . .
Ca1 N3B C4B C3B -49.3(16) . .
N2B C3B C4B N3B 62.0(16) . .
C4B N3B C5B C6B 74.7(17) . .
C11B N3B C5B C6B -162.3(11) . .
Ca1 N3B C5B C6B -46.6(13) . .
C7B N4B C6B C5B -162.6(11) . .
Ca1 N4B C6B C5B 67(2) 2_665 .
Ca1 N4B C6B C5B -48.3(14) . .
N3B C5B C6B N4B 66.0(16) . .
C6B N4B C7B C8B 76.4(16) . .
Ca1 N4B C7B C8B -135.5(9) 2_665 .
Ca1 N4B C7B C8B -46.1(13) . .
C6B N4B C7B Ca1 -148.1(18) . 2_665
Ca1 N4B C7B Ca1 89.5(9) . 2_665
C9B N1B C8B C7B 87.0(12) . .
C1B N1B C8B C7B -161.8(9) . .
Ca1 N1B C8B C7B -42.7(11) . .
N4B C7B C8B N1B 63.4(14) . .
Ca1 C7B C8B N1B 10.9(16) 2_665 .
C17A C12A C13A C14A 0.0 . .
Si1 C12A C13A C14A 174.7(5) . .
C12A C13A C14A C15A 0.0 . .
C13A C14A C15A C16A 0.0 . .
C14A C15A C16A C17A 0.0 . .
C15A C16A C17A C12A 0.0 . .
C13A C12A C17A C16A 0.0 . .
Si1 C12A C17A C16A -175.1(5) . .
C17B C12B C13B C14B 0.0 . .
Si2 C12B C13B C14B 174.5(5) . .
C12B C13B C14B C15B 0.0 . .
C13B C14B C15B C16B 0.0 . .
C14B C15B C16B C17B 0.0 . .
C15B C16B C17B C12B 0.0 . .
C13B C12B C17B C16B 0.0 . .
Si2 C12B C17B C16B -174.9(5) . .
C21 O1 C18 C19 35(5) . .
O1 C18 C19 C20 -19(5) . .
C18 C19 C20 C21 -4(4) . .
C18 O1 C21 C20 -39(4) . .
C19 C20 C21 O1 26(3) . .
C25 O2 C22 C23 8(5) . .
O2 C22 C23 C24 -7(4) . .
C22 C23 C24 C25 5(4) . .
C22 O2 C25 C24 -5(5) . .
C23 C24 C25 O2 0(4) . .
